data_7220145
loop_
_publ_author_name
'Panda, Tarun Kanti Kanti'
'Kottalanka, Ravi K.'
'Harinath, A.'

_publ_section_title
;
 Chiral Alkaline Earth Metal Complexes Having M--Se Direct Bond (M = Mg,
 Ca, Sr, Ba): Syntheses, Structures and e-Caprolactone Polymerisation
;
_journal_name_full 'RSC Adv.'
_journal_paper_doi 10.1039/C5RA04495B
_journal_year 2015
_chemical_absolute_configuration rmad
_chemical_formula_moiety 'C20 H20 N P Se'
_chemical_formula_sum 'C20 H20 N P Se'
_chemical_formula_weight 384.30
_chemical_name_systematic
;
 ?
;
_space_group_IT_number 1
_symmetry_cell_setting triclinic
_symmetry_space_group_name_Hall 'P 1'
_symmetry_space_group_name_H-M 'P 1'
_atom_sites_solution_hydrogens geom
_atom_sites_solution_primary direct
_atom_sites_solution_secondary difmap
_audit_creation_method SHELXL-97
_audit_update_record
;
2015-03-11 deposited with the CCDC.
2015-04-20 downloaded from the CCDC.
;
_cell_angle_alpha 106.91(3)
_cell_angle_beta 107.98(2)
_cell_angle_gamma 103.26(2)
_cell_formula_units_Z 1
_cell_length_a 6.0127(12)
_cell_length_b 9.368(3)
_cell_length_c 9.581(3)
_cell_measurement_reflns_used 2339
_cell_measurement_temperature 293(2)
_cell_measurement_theta_max 71.7026
_cell_measurement_theta_min 5.2618
_cell_volume 459.9(3)
_computing_cell_refinement
'CrysAlisPro, Agilent Technologies,Version 1.171.35.19 (release 27-10-2011CrysAlis171 .NET)(compiled Oct 27'
_computing_data_collection
'CrysAlisPro, Agilent Technologies,Version 1.171.35.19 (release 27-10-2011CrysAlis171 .NET)(compiled Oct 27'
_computing_data_reduction
'CrysAlisPro, Agilent Technologies,Version 1.171.35.19 (release 27-10-2011CrysAlis171 .NET)(compiled Oct 27'
_computing_molecular_graphics 'ORTEP III & Olex 2.1'
_computing_publication_material WinGX
_computing_structure_refinement 'SHELXL-97 (Sheldrick, 2008)'
_computing_structure_solution 'SHELXL-97 (Sheldrick, 2008)'
_diffrn_ambient_temperature 293(2)
_diffrn_measured_fraction_theta_full 0.952
_diffrn_measured_fraction_theta_max 0.952
_diffrn_measurement_device_type 'SuperNova, Dual, Cu at zero, Eos'
_diffrn_radiation_monochromator mirror
_diffrn_radiation_source 'SuperNova (Cu) X-ray Source'
_diffrn_radiation_type CuK\a
_diffrn_radiation_wavelength 1.54184
_diffrn_reflns_av_R_equivalents 0.0218
_diffrn_reflns_av_sigmaI/netI 0.0258
_diffrn_reflns_limit_h_max 6
_diffrn_reflns_limit_h_min -7
_diffrn_reflns_limit_k_max 11
_diffrn_reflns_limit_k_min -11
_diffrn_reflns_limit_l_max 11
_diffrn_reflns_limit_l_min -11
_diffrn_reflns_number 3475
_diffrn_reflns_theta_full 71.98
_diffrn_reflns_theta_max 71.98
_diffrn_reflns_theta_min 5.27
_exptl_absorpt_coefficient_mu 3.558
_exptl_absorpt_correction_T_max 1.00000
_exptl_absorpt_correction_T_min 0.78826
_exptl_absorpt_correction_type multi-scan
_exptl_absorpt_process_details
'CrysAlisPro, Agilent Technologies,Version 1.171.35.19 (release 27-10-2011 CrysAlis171 .NET)(compiled Oct 27'
_exptl_crystal_colour colorless
_exptl_crystal_density_diffrn 1.388
_exptl_crystal_density_method 'not measured'
_exptl_crystal_description plates
_exptl_crystal_F_000 196
_exptl_crystal_size_max 0.24
_exptl_crystal_size_mid 0.20
_exptl_crystal_size_min 0.17
_refine_diff_density_max 0.618
_refine_diff_density_min -0.735
_refine_diff_density_rms 0.096
_refine_ls_abs_structure_details 'Flack H D (1983), Acta Cryst. A39, 876-881'
_refine_ls_abs_structure_Flack 0.01(5)
_refine_ls_extinction_coef 0.034(5)
_refine_ls_extinction_expression Fc^*^=kFc[1+0.001xFc^2^\l^3^/sin(2\q)]^-1/4^
_refine_ls_extinction_method SHELXL
_refine_ls_goodness_of_fit_ref 1.015
_refine_ls_hydrogen_treatment mixed
_refine_ls_matrix_type full
_refine_ls_number_parameters 211
_refine_ls_number_reflns 2382
_refine_ls_number_restraints 3
_refine_ls_restrained_S_all 1.014
_refine_ls_R_factor_all 0.0552
_refine_ls_R_factor_gt 0.0542
_refine_ls_shift/su_max 0.000
_refine_ls_shift/su_mean 0.000
_refine_ls_structure_factor_coef Fsqd
_refine_ls_weighting_details 'calc w=1/[\s^2^(Fo^2^)+(0.1376P)^2^+0.2932P] where P=(Fo^2^+2Fc^2^)/3'
_refine_ls_weighting_scheme calc
_refine_ls_wR_factor_gt 0.1610
_refine_ls_wR_factor_ref 0.1657
_reflns_number_gt 2343
_reflns_number_total 2382
_reflns_threshold_expression >2\s(I)
_cod_data_source_file c5ra04495b2.cif
_cod_data_source_block 1b_s-isomer
_cod_original_cell_volume 459.9(2)
_cod_database_code 7220145

loop_
_symmetry_equiv_pos_as_xyz
'x, y, z'

loop_
_atom_site_label
_atom_site_type_symbol
_atom_site_fract_x
_atom_site_fract_y
_atom_site_fract_z
_atom_site_U_iso_or_equiv
_atom_site_adp_type
_atom_site_occupancy
_atom_site_symmetry_multiplicity
_atom_site_calc_flag
_atom_site_refinement_flags
P1 P 0.8320(3) 0.3973(2) 0.9609(2) 0.0474(4) Uani 1 1 d .
Se1 Se 1.0079 0.4166 0.8024 0.0624(3) Uani 1 1 d .
C20 C 0.5601(17) 0.1306(10) 0.9871(11) 0.0620(19) Uani 1 1 d .
H20 H 0.6703 0.1761 1.0938 0.074 Uiso 1 1 calc R
C9 C 1.0564(14) 0.4201(8) 1.1495(8) 0.0516(15) Uani 1 1 d .
C18 C 0.2085(18) -0.0835(10) 0.7711(14) 0.075(2) Uani 1 1 d .
H18 H 0.0832 -0.1820 0.7323 0.090 Uiso 1 1 calc R
C10 C 1.0578(19) 0.5132(11) 1.2938(10) 0.066(2) Uani 1 1 d .
H10 H 0.9433 0.5652 1.2939 0.079 Uiso 1 1 calc R
C12 C 1.399(2) 0.4497(13) 1.4360(14) 0.078(3) Uani 1 1 d .
H12 H 1.5175 0.4616 1.5321 0.093 Uiso 1 1 calc R
C11 C 1.231(2) 0.5276(12) 1.4365(11) 0.080(3) Uani 1 1 d .
H11 H 1.2330 0.5899 1.5327 0.096 Uiso 1 1 calc R
C19 C 0.366(2) -0.0139(11) 0.9290(13) 0.072(2) Uani 1 1 d .
H19 H 0.3438 -0.0631 0.9976 0.087 Uiso 1 1 calc R
C15 C 0.5893(13) 0.2067(8) 0.8862(9) 0.0496(14) Uani 1 1 d .
C14 C 1.2252(16) 0.3426(10) 1.1521(12) 0.0630(19) Uani 1 1 d .
H14 H 1.2265 0.2811 1.0569 0.076 Uiso 1 1 calc R
C13 C 1.3940(19) 0.3555(13) 1.2963(13) 0.074(3) Uani 1 1 d .
H13 H 1.5036 0.2997 1.2970 0.089 Uiso 1 1 calc R
N1 N 0.6947(11) 0.5271(7) 1.0032(7) 0.0476(12) Uani 1 1 d .
H1 H 0.5522 0.4958 1.0082 0.057 Uiso 1 1 calc R
C16 C 0.4251(18) 0.1373(10) 0.7275(11) 0.0622(19) Uani 1 1 d .
H16 H 0.4422 0.1882 0.6593 0.075 Uiso 1 1 calc R
C2 C 0.705(2) 0.7254(12) 0.8811(12) 0.070(2) Uani 1 1 d .
H2A H 0.7252 0.6532 0.7957 0.105 Uiso 1 1 calc R
H2B H 0.7921 0.8331 0.8994 0.105 Uiso 1 1 calc R
H2C H 0.5302 0.7088 0.8530 0.105 Uiso 1 1 calc R
C1 C 0.8100(15) 0.6953(8) 1.0329(9) 0.0527(15) Uani 1 1 d .
H1A H 0.9896 0.7188 1.0627 0.063 Uiso 1 1 calc R
C3 C 0.7745(14) 0.8067(8) 1.1688(8) 0.0503(15) Uani 1 1 d .
C8 C 0.5951(16) 0.7617(10) 1.2213(10) 0.0612(18) Uani 1 1 d .
H8 H 0.4960 0.6547 1.1789 0.073 Uiso 1 1 calc R
C4 C 0.9266(18) 0.9681(9) 1.2375(10) 0.0628(19) Uani 1 1 d .
H4 H 1.0546 1.0020 1.2066 0.075 Uiso 1 1 calc R
C5 C 0.886(2) 1.0762(11) 1.3506(11) 0.072(2) Uani 1 1 d .
H5 H 0.9857 1.1833 1.3937 0.086 Uiso 1 1 calc R
C7 C 0.554(2) 0.8719(12) 1.3384(13) 0.076(2) Uani 1 1 d .
H7 H 0.4293 0.8395 1.3728 0.092 Uiso 1 1 calc R
C6 C 0.706(2) 1.0301(11) 1.3996(12) 0.079(3) Uani 1 1 d .
H6 H 0.6833 1.1058 1.4763 0.094 Uiso 1 1 calc R
C17 C 0.233(2) -0.0096(12) 0.6690(13) 0.082(3) Uani 1 1 d .
H17 H 0.1229 -0.0566 0.5622 0.098 Uiso 1 1 calc R

loop_
_atom_site_aniso_label
_atom_site_aniso_U_11
_atom_site_aniso_U_22
_atom_site_aniso_U_33
_atom_site_aniso_U_23
_atom_site_aniso_U_13
_atom_site_aniso_U_12
P1 0.0441(9) 0.0403(8) 0.0551(9) 0.0141(7) 0.0176(8) 0.0192(7)
Se1 0.0536(5) 0.0693(6) 0.0646(5) 0.0211(4) 0.0272(3) 0.0239(4)
C20 0.061(5) 0.054(4) 0.073(5) 0.024(4) 0.025(4) 0.026(4)
C9 0.050(4) 0.042(3) 0.054(4) 0.012(3) 0.013(3) 0.019(3)
C18 0.057(5) 0.046(4) 0.109(7) 0.020(5) 0.031(5) 0.015(4)
C10 0.068(5) 0.060(4) 0.061(4) 0.016(4) 0.016(4) 0.029(4)
C12 0.069(6) 0.070(5) 0.076(6) 0.031(5) 0.005(5) 0.022(5)
C11 0.100(8) 0.065(5) 0.057(4) 0.010(4) 0.016(5) 0.034(5)
C19 0.073(6) 0.056(4) 0.097(7) 0.032(5) 0.040(5) 0.025(4)
C15 0.040(3) 0.040(3) 0.063(4) 0.016(3) 0.018(3) 0.014(3)
C14 0.053(4) 0.061(4) 0.082(5) 0.030(4) 0.030(4) 0.025(4)
C13 0.058(5) 0.075(6) 0.087(6) 0.036(5) 0.018(5) 0.027(4)
N1 0.044(3) 0.042(3) 0.061(3) 0.015(2) 0.027(3) 0.021(2)
C16 0.063(5) 0.054(4) 0.064(5) 0.019(4) 0.026(4) 0.015(4)
C2 0.091(7) 0.061(5) 0.072(5) 0.034(4) 0.038(5) 0.036(5)
C1 0.053(4) 0.041(3) 0.066(4) 0.019(3) 0.026(3) 0.019(3)
C3 0.057(4) 0.040(3) 0.053(3) 0.013(3) 0.019(3) 0.026(3)
C8 0.053(4) 0.046(4) 0.074(5) 0.010(3) 0.027(4) 0.015(3)
C4 0.066(5) 0.039(3) 0.069(4) 0.019(3) 0.017(4) 0.012(3)
C5 0.084(7) 0.045(4) 0.072(5) 0.010(4) 0.029(5) 0.018(4)
C7 0.082(7) 0.065(5) 0.082(6) 0.014(4) 0.045(5) 0.029(5)
C6 0.096(8) 0.059(5) 0.073(5) 0.010(4) 0.030(5) 0.039(5)
C17 0.066(6) 0.059(5) 0.083(6) 0.016(5) 0.006(5) 0.003(4)

loop_
_atom_type_symbol
_atom_type_description
_atom_type_scat_dispersion_real
_atom_type_scat_dispersion_imag
_atom_type_scat_source
C C 0.0181 0.0091 'International Tables Vol C Tables 4.2.6.8 and 6.1.1.4'
H H 0.0000 0.0000 'International Tables Vol C Tables 4.2.6.8 and 6.1.1.4'
N N 0.0311 0.0180 'International Tables Vol C Tables 4.2.6.8 and 6.1.1.4'
P P 0.2955 0.4335 'International Tables Vol C Tables 4.2.6.8 and 6.1.1.4'
Se Se -0.7943 1.1372 'International Tables Vol C Tables 4.2.6.8 and 6.1.1.4'

loop_
_geom_angle_atom_site_label_1
_geom_angle_atom_site_label_2
_geom_angle_atom_site_label_3
_geom_angle
N1 P1 C15 104.1(3)
N1 P1 C9 106.2(3)
C15 P1 C9 106.5(3)
N1 P1 Se1 116.0(2)
C15 P1 Se1 112.9(3)
C9 P1 Se1 110.5(3)
C19 C20 C15 120.2(8)
C19 C20 H20 119.9
C15 C20 H20 119.9
C14 C9 C10 119.2(7)
C14 C9 P1 119.9(6)
C10 C9 P1 120.9(6)
C19 C18 C17 120.8(9)
C19 C18 H18 119.6
C17 C18 H18 119.6
C11 C10 C9 119.7(9)
C11 C10 H10 120.2
C9 C10 H10 120.2
C13 C12 C11 120.5(9)
C13 C12 H12 119.7
C11 C12 H12 119.7
C12 C11 C10 120.0(10)
C12 C11 H11 120.0
C10 C11 H11 120.0
C18 C19 C20 120.0(9)
C18 C19 H19 120.0
C20 C19 H19 120.0
C16 C15 C20 119.4(7)
C16 C15 P1 119.8(6)
C20 C15 P1 120.8(6)
C9 C14 C13 120.4(9)
C9 C14 H14 119.8
C13 C14 H14 119.8
C12 C13 C14 120.1(9)
C12 C13 H13 119.9
C14 C13 H13 119.9
C1 N1 P1 121.5(5)
C1 N1 H1 119.3
P1 N1 H1 119.3
C15 C16 C17 120.2(8)
C15 C16 H16 119.9
C17 C16 H16 119.9
C1 C2 H2A 109.5
C1 C2 H2B 109.5
H2A C2 H2B 109.5
C1 C2 H2C 109.5
H2A C2 H2C 109.5
H2B C2 H2C 109.5
N1 C1 C3 111.9(6)
N1 C1 C2 110.4(7)
C3 C1 C2 110.2(6)
N1 C1 H1A 108.1
C3 C1 H1A 108.1
C2 C1 H1A 108.1
C8 C3 C4 117.9(8)
C8 C3 C1 124.1(7)
C4 C3 C1 117.9(8)
C3 C8 C7 122.4(8)
C3 C8 H8 118.8
C7 C8 H8 118.8
C5 C4 C3 120.0(9)
C5 C4 H4 120.0
C3 C4 H4 120.0
C6 C5 C4 121.2(9)
C6 C5 H5 119.4
C4 C5 H5 119.4
C6 C7 C8 117.1(9)
C6 C7 H7 121.5
C8 C7 H7 121.5
C5 C6 C7 121.3(9)
C5 C6 H6 119.3
C7 C6 H6 119.3
C18 C17 C16 119.4(9)
C18 C17 H17 120.3
C16 C17 H17 120.3

loop_
_geom_bond_atom_site_label_1
_geom_bond_atom_site_label_2
_geom_bond_distance
P1 N1 1.645(5)
P1 C15 1.802(7)
P1 C9 1.808(7)
P1 Se1 2.126(2)
C20 C19 1.392(13)
C20 C15 1.386(11)
C20 H20 0.9300
C9 C14 1.375(11)
C9 C10 1.401(12)
C18 C19 1.367(16)
C18 C17 1.376(16)
C18 H18 0.9300
C10 C11 1.385(13)
C10 H10 0.9300
C12 C13 1.359(15)
C12 C11 1.379(16)
C12 H12 0.9300
C11 H11 0.9300
C19 H19 0.9300
C15 C16 1.383(12)
C14 C13 1.390(13)
C14 H14 0.9300
C13 H13 0.9300
N1 C1 1.470(9)
N1 H1 0.8600
C16 C17 1.401(13)
C16 H16 0.9300
C2 C1 1.532(11)
C2 H2A 0.9600
C2 H2B 0.9600
C2 H2C 0.9600
C1 C3 1.521(10)
C1 H1A 0.9800
C3 C8 1.358(12)
C3 C4 1.403(11)
C8 C7 1.416(12)
C8 H8 0.9300
C4 C5 1.377(13)
C4 H4 0.9300
C5 C6 1.340(16)
C5 H5 0.9300
C7 C6 1.386(15)
C7 H7 0.9300
C6 H6 0.9300
C17 H17 0.9300

loop_
_geom_torsion_atom_site_label_1
_geom_torsion_atom_site_label_2
_geom_torsion_atom_site_label_3
_geom_torsion_atom_site_label_4
_geom_torsion
N1 P1 C9 C14 -171.2(7)
C15 P1 C9 C14 78.3(8)
Se1 P1 C9 C14 -44.6(7)
N1 P1 C9 C10 10.2(8)
C15 P1 C9 C10 -100.3(7)
Se1 P1 C9 C10 136.8(7)
C14 C9 C10 C11 0.9(14)
P1 C9 C10 C11 179.5(8)
C13 C12 C11 C10 -1.5(18)
C9 C10 C11 C12 -0.4(17)
C17 C18 C19 C20 -2.4(15)
C15 C20 C19 C18 2.0(14)
C19 C20 C15 C16 -0.4(12)
C19 C20 C15 P1 177.7(7)
N1 P1 C15 C16 84.4(7)
C9 P1 C15 C16 -163.6(6)
Se1 P1 C15 C16 -42.2(7)
N1 P1 C15 C20 -93.6(7)
C9 P1 C15 C20 18.4(7)
Se1 P1 C15 C20 139.7(6)
C10 C9 C14 C13 0.5(13)
P1 C9 C14 C13 -178.2(7)
C11 C12 C13 C14 2.8(15)
C9 C14 C13 C12 -2.3(14)
C15 P1 N1 C1 -165.7(5)
C9 P1 N1 C1 82.1(6)
Se1 P1 N1 C1 -41.1(6)
C20 C15 C16 C17 -0.8(13)
P1 C15 C16 C17 -178.8(8)
P1 N1 C1 C3 -140.1(5)
P1 N1 C1 C2 96.7(7)
N1 C1 C3 C8 -20.4(10)
C2 C1 C3 C8 102.9(9)
N1 C1 C3 C4 163.7(7)
C2 C1 C3 C4 -73.0(9)
C4 C3 C8 C7 1.7(13)
C1 C3 C8 C7 -174.2(8)
C8 C3 C4 C5 -2.1(12)
C1 C3 C4 C5 174.0(7)
C3 C4 C5 C6 1.4(14)
C3 C8 C7 C6 -0.4(15)
C4 C5 C6 C7 0.0(16)
C8 C7 C6 C5 -0.4(15)
C19 C18 C17 C16 1.3(17)
C15 C16 C17 C18 0.3(16)
